data_9003869
loop_
_publ_author_name
'Zelenski, M.'
'Balic-Zunic T'
'Bindi, L.'
'Garavelli, A.'
'Makovicky, E.'
'Pinto, D.'
'Vurro, F.'

_publ_section_title
;First occurrence of iodine in natural sulfosalts: the case of mutnovskite,
 Pb2AsS3(I,Cl,Br), a new mineral from Mutnovsky volcano, Kamchatka Peninsula,
 Russian Federation Locality: Mutnovsky volcano, Kamchatka Peninsula, Russian
 Federation
;
_journal_name_full 'American Mineralogist'
_journal_page_first 21
_journal_page_last 28
_journal_paper_doi 10.2138/am.2006.1870
_journal_volume 91
_journal_year 2006
_chemical_formula_sum 'As0.98 Bi0.02 Br0.09 Cl0.45 I0.46 Pb2 S2.979 Se0.021'
_chemical_name_mineral Mutnovskite
_space_group_IT_number 62
_symmetry_space_group_name_Hall '-P 2ac 2n'
_symmetry_space_group_name_H-M 'P n m a'
_cell_angle_alpha 90
_cell_angle_beta 90
_cell_angle_gamma 90
_cell_length_a 11.543
_cell_length_b 6.6764
_cell_length_c 9.359
_cell_formula_units_Z 4
_cell_volume 721.258
_exptl_crystal_density_diffrn 6.177
_cod_depositor_comments
;
 Adding _atom_site_type_symbol label and values.

 Antanas Vaitkus
 2013-03-29
;
_cod_original_formula_sum 'Pb2 (As.98 Bi.02) (S2.979 Se.021) (I.46 Cl.45 Br.09)'
_cod_database_code 9003869

loop_
_symmetry_equiv_pos_as_xyz
x,y,z
x,1/2-y,z
-x,1/2+y,-z
1/2-x,1/2+y,1/2+z
1/2+x,1/2-y,1/2-z
1/2+x,y,1/2-z
1/2-x,-y,1/2+z
-x,-y,-z

loop_
_atom_site_aniso_label
_atom_site_aniso_U_11
_atom_site_aniso_U_22
_atom_site_aniso_U_33
_atom_site_aniso_U_12
_atom_site_aniso_U_13
_atom_site_aniso_U_23
Pb1 0.03420 0.05390 0.03470 0.00000 -0.00730 0.00000
Pb2 0.03630 0.08170 0.03550 0.00000 -0.00520 0.00000
As 0.01990 0.03580 0.02460 0.00000 -0.00130 0.00000
Bi 0.01990 0.03580 0.02460 0.00000 -0.00130 0.00000
S1 0.03700 0.02600 0.03000 0.00200 -0.00100 0.00100
Se1 0.03700 0.02600 0.03000 0.00200 -0.00100 0.00100
S2 0.02400 0.06600 0.02200 0.00000 -0.00400 0.00000
Se2 0.02400 0.06600 0.02200 0.00000 -0.00400 0.00000
IX 0.02830 0.04600 0.02800 0.00000 -0.00170 0.00000
ClX 0.02830 0.04600 0.02800 0.00000 -0.00170 0.00000
BrX 0.02830 0.04600 0.02800 0.00000 -0.00170 0.00000

loop_
_atom_site_label
_atom_site_type_symbol
_atom_site_fract_x
_atom_site_fract_y
_atom_site_fract_z
_atom_site_occupancy
_atom_site_U_iso_or_equiv
Pb1 Pb 0.37509 0.25000 0.19184 1.00000 0.04090
Pb2 Pb 0.17188 0.75000 0.21713 1.00000 0.05120
As As 0.92130 0.75000 0.03550 0.98000 0.02680
Bi Bi 0.92130 0.75000 0.03550 0.02000 0.02680
S1 S 0.29690 0.99980 0.41940 0.99300 0.03100
Se1 Se 0.29690 0.99980 0.41940 0.00700 0.03100
S2 S 0.59850 0.25000 0.29680 0.99300 0.03800
Se2 Se 0.59850 0.25000 0.29680 0.00700 0.03800
IX I 0.95440 0.75000 0.40170 0.46000 0.03420
ClX Cl 0.95440 0.75000 0.40170 0.45000 0.03420
BrX Br 0.95440 0.75000 0.40170 0.09000 0.03420

_database_code_amcsd 0003993
